data_7721069
loop_
_publ_author_name
'Matusiewicz, Barbara'
'Tesmar, Aleksandra'
'Brzeski, Jakub'
'Freza, Sylwia'
'Kazimierczuk, Katarzyna'
'Wyrzykowski, Dariusz'

_publ_section_title
;
 Stereochemical control and its consequences in VO(acac)2 complexes: an
 integrated study of trans/cis isomerism with quinoline and isoquinoline
;
_journal_name_full 'Dalton Transactions'
_journal_paper_doi 10.1039/D6DT01029F
_journal_year 2026
_chemical_absolute_configuration unk
_chemical_formula_moiety 'C19  H21  N  O5  V'
_chemical_formula_sum 'C19 H21 N O5 V'
_chemical_formula_weight 394.31
_chemical_name_systematic
;
 <i>trans</i>-bis(acetylacetonato-k2O,O')oxido(isoquinoline-kN)vanadium(IV)
;
_space_group_IT_number 8
_space_group_name_Hall 'C -2y'
_space_group_name_H-M_alt 'C 1 m 1'
_symmetry_cell_setting monoclinic
_symmetry_Int_Tables_number 8
_symmetry_space_group_name_Hall 'C -2y'
_symmetry_space_group_name_H-M 'C 1 m 1'
_atom_sites_solution_hydrogens geom
_audit_conform_dict_location ftp://ftp.iucr.org/pub/cif_core.dic
_audit_conform_dict_name cif_core.dic
_audit_conform_dict_version 2.4
_audit_creation_date 2025-06-10
_audit_creation_method 'WinGX routine CIF_UPDATE'
_audit_update_record
;
2026-04-13 deposited with the CCDC.	2026-06-01 downloaded from the CCDC.
;
_cell_angle_alpha 90
_cell_angle_beta 90.419(5)
_cell_angle_gamma 90
_cell_formula_units_Z 2
_cell_length_a 8.7229(6)
_cell_length_b 13.5442(8)
_cell_length_c 8.0885(5)
_cell_measurement_reflns_used 19664
_cell_measurement_temperature 120(2)
_cell_measurement_theta_max 29.53
_cell_measurement_theta_min 2.52
_cell_volume 955.59(10)
_computing_molecular_graphics 'Ortep for Windows (Farrugia, 2012)'
_computing_publication_material 'WinGX publication routines (Farrugia, 2012)'
_computing_structure_refinement 'SHELXL-2018/3 (Sheldrick, 2018)'
_computing_structure_solution 'SHELXT 2018/2 (Sheldrick, 2018)'
_diffrn_ambient_temperature 120(2)
_diffrn_detector 'image plate (34 cm diameter)'
_diffrn_detector_area_resol_mean 6.67
_diffrn_detector_type STOE
_diffrn_measured_fraction_theta_full 0.999
_diffrn_measured_fraction_theta_max 0.996
_diffrn_measurement_device '2-circle goniometer'
_diffrn_measurement_device_type 'STOE IPDS 2T'
_diffrn_measurement_method 'rotation method'
_diffrn_radiation_monochromator 'parabolic x-ray mirror'
_diffrn_radiation_probe x-ray
_diffrn_radiation_type MoK\a
_diffrn_radiation_wavelength 0.71073
_diffrn_reflns_av_R_equivalents 0.0281
_diffrn_reflns_av_unetI/netI 0.0224
_diffrn_reflns_Laue_measured_fraction_full 0.999
_diffrn_reflns_Laue_measured_fraction_max 0.996
_diffrn_reflns_limit_h_max 11
_diffrn_reflns_limit_h_min -11
_diffrn_reflns_limit_k_max 18
_diffrn_reflns_limit_k_min -18
_diffrn_reflns_limit_l_max 11
_diffrn_reflns_limit_l_min -11
_diffrn_reflns_number 7425
_diffrn_reflns_point_group_measured_fraction_full 0.959
_diffrn_reflns_point_group_measured_fraction_max 0.945
_diffrn_reflns_theta_full 25.242
_diffrn_reflns_theta_max 29.151
_diffrn_reflns_theta_min 2.518
_diffrn_source 'GeniX Mo, 0.05 x 0.05 mm2 microfocus'
_diffrn_standards_number 0
_exptl_absorpt_coefficient_mu 0.547
_exptl_absorpt_correction_T_max 0.9650
_exptl_absorpt_correction_T_min 0.9095
_exptl_absorpt_correction_type numerical
_exptl_absorpt_process_details
;
        Numerical  absorption  correction was  performed
        after the  optimization of  the  crystal-shape
        description due to Herrendorf?s method
        [Herrendorf, 1994]
        Herrendorf,  W. (1994).HABITUS, a program for the
        optimization  of  the  crystal description for
 the numerical absorption correction by means of
        suitable, psi scanned reflections;dissertation
        1994,Karlsruhe;extension 1998,Gie\&sen
;
_exptl_crystal_colour green
_exptl_crystal_density_diffrn 1.37
_exptl_crystal_description plate
_exptl_crystal_F_000 410
_exptl_crystal_size_max 0.20
_exptl_crystal_size_mid 0.15
_exptl_crystal_size_min 0.11
_refine_diff_density_max 0.321
_refine_diff_density_min -0.709
_refine_diff_density_rms 0.07
_refine_ls_abs_structure_details
;
 Refined as an inversion twin.
;
_refine_ls_abs_structure_Flack 0.24(4)
_refine_ls_extinction_method none
_refine_ls_goodness_of_fit_ref 1.083
_refine_ls_hydrogen_treatment constr
_refine_ls_matrix_type full
_refine_ls_number_parameters 139
_refine_ls_number_reflns 2530
_refine_ls_number_restraints 2
_refine_ls_restrained_S_all 1.083
_refine_ls_R_factor_all 0.0473
_refine_ls_R_factor_gt 0.0445
_refine_ls_shift/su_max 0
_refine_ls_shift/su_mean 0
_refine_ls_structure_factor_coef Fsqd
_refine_ls_weighting_details 'w=1/[\s^2^(Fo^2^)+(0.0722P)^2^+1.3041P] where P=(Fo^2^+2Fc^2^)/3'
_refine_ls_weighting_scheme calc
_refine_ls_wR_factor_gt 0.1161
_refine_ls_wR_factor_ref 0.1243
_reflns_Friedel_coverage 0.892
_reflns_Friedel_fraction_full 0.919
_reflns_Friedel_fraction_max 0.894
_reflns_number_gt 2430
_reflns_number_total 2530
_reflns_threshold_expression 'I > 2\s(I)'
_cod_data_source_file d6dt01029f2.cif
_cod_data_source_block at4_2024
_cod_original_sg_symbol_H-M 'C m'
_cod_database_code 7721069
_shelx_shelxl_version_number 2018/3

loop_
_symmetry_equiv_pos_as_xyz
'x, y, z'
'x, -y, z'
'x+1/2, y+1/2, z'
'x+1/2, -y+1/2, z'

loop_
_atom_site_label
_atom_site_type_symbol
_atom_site_fract_x
_atom_site_fract_y
_atom_site_fract_z
_atom_site_U_iso_or_equiv
_atom_site_adp_type
_atom_site_occupancy
_atom_site_site_symmetry_order
_atom_site_calc_flag
_atom_site_refinement_flags_posn
_atom_site_refinement_flags_adp
_atom_site_refinement_flags_occupancy
_atom_site_disorder_assembly
_atom_site_disorder_group
C1 C 0.5128(6) 0.2526(4) 0.9262(6) 0.0422(10) Uani 1 1 d . . . . .
H1A H 0.492363 0.186554 0.881731 0.063 Uiso 1 1 calc R U . . .
H1B H 0.415517 0.286694 0.945626 0.063 Uiso 1 1 calc R U . . .
H1C H 0.569706 0.246796 1.030711 0.063 Uiso 1 1 calc R U . . .
C2 C 0.6060(5) 0.3103(3) 0.8048(5) 0.0301(8) Uani 1 1 d . . . . .
C3 C 0.6441(5) 0.2683(3) 0.6528(6) 0.0349(8) Uani 1 1 d . . . . .
H3 H 0.60279 0.205195 0.62721 0.042 Uiso 1 1 calc R U . . .
C4 C 0.7383(5) 0.3127(3) 0.5365(5) 0.0311(8) Uani 1 1 d . . . . .
C5 C 0.7770(6) 0.2595(4) 0.3797(6) 0.0439(10) Uani 1 1 d . . . . .
H5A H 0.875332 0.225431 0.39334 0.066 Uiso 1 1 calc R U . . .
H5B H 0.784267 0.307217 0.288958 0.066 Uiso 1 1 calc R U . . .
H5C H 0.696579 0.211204 0.354263 0.066 Uiso 1 1 calc R U . . .
C6 C 0.3846(7) 0.5 0.6632(7) 0.0321(11) Uani 1 2 d S T P . .
H6 H 0.392184 0.5 0.780425 0.039 Uiso 1 2 calc R U P . .
C7 C 0.2426(6) 0.5 0.5933(7) 0.0304(11) Uani 1 2 d S T P . .
H7 H 0.153991 0.5 0.660862 0.037 Uiso 1 2 calc R U P . .
C8 C 0.2279(7) 0.5 0.4188(7) 0.0269(10) Uani 1 2 d S T P . .
C9 C 0.0841(7) 0.5 0.3354(7) 0.0336(12) Uani 1 2 d S T P . .
H9 H -0.008284 0.5 0.396886 0.04 Uiso 1 2 calc R U P . .
C10 C 0.0788(8) 0.5 0.1670(8) 0.0425(15) Uani 1 2 d S T P . .
H10 H -0.017607 0.5 0.111591 0.051 Uiso 1 2 calc R U P . .
C11 C 0.2144(9) 0.5 0.0745(8) 0.050(2) Uani 1 2 d S T P . .
H11 H 0.207821 0.5 -0.042771 0.06 Uiso 1 2 calc R U P . .
C12 C 0.3565(8) 0.5 0.1494(7) 0.0401(15) Uani 1 2 d S T P . .
H12 H 0.447308 0.5 0.08526 0.048 Uiso 1 2 calc R U P . .
C13 C 0.3645(7) 0.5 0.3243(7) 0.0265(10) Uani 1 2 d S T P . .
C14 C 0.5064(6) 0.5 0.4111(7) 0.0278(10) Uani 1 2 d S T P . .
H14 H 0.598507 0.5 0.34915 0.033 Uiso 1 2 calc R U P . .
N1 N 0.5164(6) 0.5 0.5750(6) 0.0285(9) Uani 1 2 d S T P . .
O1 O 0.9198(5) 0.5 0.8160(5) 0.0318(8) Uani 1 2 d S T P . .
O2 O 0.6451(3) 0.3972(2) 0.8532(3) 0.0291(6) Uani 1 1 d . . . . .
O3 O 0.7984(3) 0.3984(2) 0.5507(4) 0.0295(6) Uani 1 1 d . . . . .
V1 V 0.75633(8) 0.5 0.72339(8) 0.0255(2) Uani 1 2 d S T P . .

loop_
_atom_site_aniso_label
_atom_site_aniso_U_11
_atom_site_aniso_U_22
_atom_site_aniso_U_33
_atom_site_aniso_U_23
_atom_site_aniso_U_13
_atom_site_aniso_U_12
C1 0.045(3) 0.041(2) 0.041(2) 0.0070(19) 0.0007(19) -0.012(2)
C2 0.0288(18) 0.0290(17) 0.0323(18) 0.0031(14) -0.0054(14) -0.0024(14)
C3 0.035(2) 0.0306(17) 0.039(2) -0.0006(17) -0.0028(16) -0.0017(16)
C4 0.0308(18) 0.0291(16) 0.0333(19) -0.0044(14) -0.0038(14) 0.0022(15)
C5 0.051(3) 0.040(2) 0.041(2) -0.0118(19) 0.002(2) -0.003(2)
C6 0.031(3) 0.044(3) 0.021(2) 0 0.000(2) 0
C7 0.024(2) 0.040(3) 0.027(2) 0 0.0013(19) 0
C8 0.029(3) 0.027(2) 0.024(2) 0 -0.0015(19) 0
C9 0.025(3) 0.049(3) 0.027(2) 0 -0.001(2) 0
C10 0.026(3) 0.071(4) 0.030(3) 0 -0.002(2) 0
C11 0.028(3) 0.100(6) 0.023(3) 0 -0.001(2) 0
C12 0.029(3) 0.072(4) 0.020(3) 0 0.004(2) 0
C13 0.022(2) 0.036(3) 0.021(2) 0 0.0001(19) 0
C14 0.023(2) 0.036(3) 0.024(2) 0 0.0000(18) 0
N1 0.025(2) 0.036(2) 0.025(2) 0 -0.0010(17) 0
O1 0.028(2) 0.035(2) 0.032(2) 0 -0.0041(16) 0
O2 0.0287(14) 0.0315(13) 0.0270(13) 0.0022(10) -0.0012(10) -0.0025(11)
O3 0.0284(14) 0.0302(13) 0.0298(13) -0.0043(10) -0.0003(11) -0.0006(11)
V1 0.0221(4) 0.0292(4) 0.0250(4) 0 -0.0030(3) 0

loop_
_atom_type_symbol
_atom_type_description
_atom_type_scat_dispersion_real
_atom_type_scat_dispersion_imag
_atom_type_scat_source
C C 0.0033 0.0016 'International Tables Vol C Tables 4.2.6.8 and 6.1.1.4'
H H 0 0 'International Tables Vol C Tables 4.2.6.8 and 6.1.1.4'
N N 0.0061 0.0033 'International Tables Vol C Tables 4.2.6.8 and 6.1.1.4'
O O 0.0106 0.006 'International Tables Vol C Tables 4.2.6.8 and 6.1.1.4'
V V 0.3005 0.5294 'International Tables Vol C Tables 4.2.6.8 and 6.1.1.4'

loop_
_exptl_crystal_face_index_h
_exptl_crystal_face_index_k
_exptl_crystal_face_index_l
_exptl_crystal_face_perp_dist
-3 1 0 0.0510
3 -1 0 0.1040
1 0 -3 0.1110
0 0 1 0.0900
0 -1 0 0.0300
-1 -1 -1 0.0860
0 1 0 0.0340

loop_
_geom_angle_atom_site_label_1
_geom_angle_atom_site_label_2
_geom_angle_atom_site_label_3
_geom_angle
_geom_angle_site_symmetry_1
_geom_angle_site_symmetry_3
_geom_angle_publ_flag
C2 C1 H1A 109.5 . . ?
C2 C1 H1B 109.5 . . ?
H1A C1 H1B 109.5 . . ?
C2 C1 H1C 109.5 . . ?
H1A C1 H1C 109.5 . . ?
H1B C1 H1C 109.5 . . ?
O2 C2 C3 125.2(4) . . ?
O2 C2 C1 115.0(4) . . ?
C3 C2 C1 119.9(4) . . ?
C4 C3 C2 124.4(4) . . ?
C4 C3 H3 117.8 . . ?
C2 C3 H3 117.8 . . ?
O3 C4 C3 125.1(4) . . ?
O3 C4 C5 114.7(4) . . ?
C3 C4 C5 120.2(4) . . ?
C4 C5 H5A 109.5 . . ?
C4 C5 H5B 109.5 . . ?
H5A C5 H5B 109.5 . . ?
C4 C5 H5C 109.5 . . ?
H5A C5 H5C 109.5 . . ?
H5B C5 H5C 109.5 . . ?
C7 C6 N1 123.7(5) . . ?
C7 C6 H6 118.2 . . ?
N1 C6 H6 118.2 . . ?
C6 C7 C8 119.4(5) . . ?
C6 C7 H7 120.3 . . ?
C8 C7 H7 120.3 . . ?
C7 C8 C13 117.8(5) . . ?
C7 C8 C9 123.1(5) . . ?
C13 C8 C9 119.1(5) . . ?
C10 C9 C8 119.9(6) . . ?
C10 C9 H9 120.1 . . ?
C8 C9 H9 120.1 . . ?
C9 C10 C11 120.7(6) . . ?
C9 C10 H10 119.7 . . ?
C11 C10 H10 119.7 . . ?
C12 C11 C10 121.7(6) . . ?
C12 C11 H11 119.2 . . ?
C10 C11 H11 119.2 . . ?
C11 C12 C13 118.5(5) . . ?
C11 C12 H12 120.7 . . ?
C13 C12 H12 120.7 . . ?
C12 C13 C14 122.0(5) . . ?
C12 C13 C8 120.2(5) . . ?
C14 C13 C8 117.8(5) . . ?
N1 C14 C13 123.0(5) . . ?
N1 C14 H14 118.5 . . ?
C13 C14 H14 118.5 . . ?
C14 N1 C6 118.4(5) . . ?
C14 N1 V1 123.3(4) . . ?
C6 N1 V1 118.3(4) . . ?
C2 O2 V1 127.4(3) . . ?
C4 O3 V1 127.7(3) . . ?
O1 V1 O3 99.16(15) . 2_565 ?
O1 V1 O3 99.16(15) . . ?
O3 V1 O3 87.15(17) 2_565 . ?
O1 V1 O2 100.81(14) . 2_565 ?
O3 V1 O2 88.83(11) 2_565 2_565 ?
O3 V1 O2 160.01(11) . 2_565 ?
O1 V1 O2 100.81(14) . . ?
O3 V1 O2 160.01(11) 2_565 . ?
O3 V1 O2 88.83(11) . . ?
O2 V1 O2 88.29(17) 2_565 . ?
O1 V1 N1 177.9(2) . . ?
O3 V1 N1 79.31(12) 2_565 . ?
O3 V1 N1 79.31(12) . . ?
O2 V1 N1 80.70(12) 2_565 . ?
O2 V1 N1 80.70(12) . . ?

loop_
_geom_bond_atom_site_label_1
_geom_bond_atom_site_label_2
_geom_bond_distance
_geom_bond_site_symmetry_2
_geom_bond_publ_flag
C1 C2 1.499(6) . ?
C1 H1A 0.98 . ?
C1 H1B 0.98 . ?
C1 H1C 0.98 . ?
C2 O2 1.286(5) . ?
C2 C3 1.397(6) . ?
C3 C4 1.391(6) . ?
C3 H3 0.95 . ?
C4 O3 1.278(5) . ?
C4 C5 1.499(6) . ?
C5 H5A 0.98 . ?
C5 H5B 0.98 . ?
C5 H5C 0.98 . ?
C6 C7 1.358(8) . ?
C6 N1 1.358(8) . ?
C6 H6 0.95 . ?
C7 C8 1.417(7) . ?
C7 H7 0.95 . ?
C8 C13 1.420(8) . ?
C8 C9 1.420(7) . ?
C9 C10 1.362(8) . ?
C9 H9 0.95 . ?
C10 C11 1.404(10) . ?
C10 H10 0.95 . ?
C11 C12 1.376(9) . ?
C11 H11 0.95 . ?
C12 C13 1.416(8) . ?
C12 H12 0.95 . ?
C13 C14 1.419(7) . ?
C14 N1 1.327(7) . ?
C14 H14 0.95 . ?
N1 V1 2.405(5) . ?
O1 V1 1.606(4) . ?
O2 V1 1.999(3) . ?
O3 V1 1.997(3) . ?

loop_
_geom_torsion_atom_site_label_1
_geom_torsion_atom_site_label_2
_geom_torsion_atom_site_label_3
_geom_torsion_atom_site_label_4
_geom_torsion
_geom_torsion_site_symmetry_1
_geom_torsion_site_symmetry_2
_geom_torsion_site_symmetry_3
_geom_torsion_site_symmetry_4
_geom_torsion_publ_flag
O2 C2 C3 C4 4.3(7) . . . . ?
C1 C2 C3 C4 -175.4(4) . . . . ?
C2 C3 C4 O3 -2.2(7) . . . . ?
C2 C3 C4 C5 177.6(4) . . . . ?
N1 C6 C7 C8 0.0000(10) . . . . ?
C6 C7 C8 C13 0.0000(10) . . . . ?
C6 C7 C8 C9 180.0000(10) . . . . ?
C7 C8 C9 C10 180.0000(10) . . . . ?
C13 C8 C9 C10 0.0000(10) . . . . ?
C8 C9 C10 C11 0.0000(10) . . . . ?
C9 C10 C11 C12 0.0000(10) . . . . ?
C10 C11 C12 C13 0.0000(10) . . . . ?
C11 C12 C13 C14 180 . . . . ?
C11 C12 C13 C8 0.0000(10) . . . . ?
C7 C8 C13 C12 180.0000(10) . . . . ?
C9 C8 C13 C12 0.0000(10) . . . . ?
C7 C8 C13 C14 0.0000(10) . . . . ?
C9 C8 C13 C14 180.0000(10) . . . . ?
C12 C13 C14 N1 180.0000(10) . . . . ?
C8 C13 C14 N1 0.0000(10) . . . . ?
C13 C14 N1 C6 0.0000(10) . . . . ?
C13 C14 N1 V1 180 . . . . ?
C7 C6 N1 C14 0.0000(10) . . . . ?
C7 C6 N1 V1 180.0000(10) . . . . ?
C3 C2 O2 V1 4.7(6) . . . . ?
C1 C2 O2 V1 -175.6(3) . . . . ?
C3 C4 O3 V1 -8.6(6) . . . . ?
C5 C4 O3 V1 171.5(3) . . . . ?
